data_4326599
loop_
_publ_author_name
'Michael Nippe'
'Yevgeniya Turov'
'John F. Berry'

_publ_contact_author_address
;Department of Chemistry
University of Wisconsin-Madison
1101 University Ave
Madison, WI  53706
USA
;
_publ_contact_author_email berry@chem.wisc.edu
_publ_contact_author_name 'John F. Berry'
_publ_contact_author_phone 809-608-262-7534
_publ_section_title
;
 Remote Effects of Axial Ligand Substitution in Heterometallic
 Cr\\tbCr...M Chains
;
_journal_name_full 'Inorganic Chemistry'
_journal_page_first 10592
_journal_page_last 10599
_journal_paper_doi 10.1021/ic2011309
_journal_volume 50
_journal_year 2011
_chemical_formula_moiety 'C41 H32 Cl Cr2 F3 Fe N12 O3 S, (C H2 Cl2)2'
_chemical_formula_sum 'C43 H36 Cl5 Cr2 F3 Fe N12 O3 S'
_chemical_formula_weight 1195.00
_chemical_name_common FeCr2(dpa)4Cl(OTf)*2CH2Cl2
_space_group_IT_number 9
_symmetry_cell_setting monoclinic
_symmetry_space_group_name_Hall 'C -2yc'
_symmetry_space_group_name_H-M 'C 1 c 1'
_atom_sites_solution_hydrogens geom
_atom_sites_solution_primary direct
_atom_sites_solution_secondary difmap
_audit_creation_method SHELXL-97
_cell_angle_alpha 90.00
_cell_angle_beta 109.0880(10)
_cell_angle_gamma 90.00
_cell_formula_units_Z 4
_cell_length_a 18.9608(16)
_cell_length_b 16.9505(15)
_cell_length_c 15.6072(13)
_cell_measurement_reflns_used 7597
_cell_measurement_temperature 105(2)
_cell_measurement_theta_max 29.52
_cell_measurement_theta_min 2.27
_cell_volume 4740.3(7)
_computing_cell_refinement 'SAINT Ver. 6.22  (Bruker-AXS, 2003)'
_computing_data_collection 'SMART Ver. 5.622 (Bruker-AXS, 2003)'
_computing_data_reduction 'SAINT Ver. 6.22'
_computing_molecular_graphics 'SHELXTL Ver. 6.10'
_computing_publication_material 'SHELXTL Ver. 6.10'
_computing_structure_refinement 'SHELXL-97 (Sheldrick, 1997)'
_computing_structure_solution 'SHELXS-97 (Sheldrick, 1990)'
_diffrn_ambient_temperature 105(2)
_diffrn_measured_fraction_theta_full 0.998
_diffrn_measured_fraction_theta_max 0.998
_diffrn_measurement_device_type 'Bruker CCD-1000 area detector'
_diffrn_measurement_method '0.30\% \w scans'
_diffrn_radiation_monochromator graphite
_diffrn_radiation_source 'fine-focus sealed tube'
_diffrn_radiation_type MoK\a
_diffrn_radiation_wavelength 0.71073
_diffrn_reflns_av_R_equivalents 0.0405
_diffrn_reflns_av_sigmaI/netI 0.0512
_diffrn_reflns_limit_h_max 25
_diffrn_reflns_limit_h_min -25
_diffrn_reflns_limit_k_max 22
_diffrn_reflns_limit_k_min -22
_diffrn_reflns_limit_l_max 20
_diffrn_reflns_limit_l_min -20
_diffrn_reflns_number 32531
_diffrn_reflns_theta_full 28.33
_diffrn_reflns_theta_max 28.33
_diffrn_reflns_theta_min 1.65
_diffrn_standards_number 0
_exptl_absorpt_coefficient_mu 1.146
_exptl_absorpt_correction_T_max 0.8654
_exptl_absorpt_correction_T_min 0.8033
_exptl_absorpt_correction_type multi-scan
_exptl_absorpt_process_details 'SADABS (Bruker-AXS, 2003)'
_exptl_crystal_colour brown
_exptl_crystal_density_diffrn 1.674
_exptl_crystal_description block
_exptl_crystal_F_000 2416
_exptl_crystal_size_max 0.20
_exptl_crystal_size_mid 0.15
_exptl_crystal_size_min 0.13
_refine_diff_density_max 0.921
_refine_diff_density_min -0.469
_refine_diff_density_rms 0.139
_refine_ls_abs_structure_details 'Flack H D (1983), Acta Cryst. A39, 876-881'
_refine_ls_abs_structure_Flack 0.495(13)
_refine_ls_extinction_method none
_refine_ls_goodness_of_fit_ref 0.836
_refine_ls_hydrogen_treatment undef
_refine_ls_matrix_type full
_refine_ls_number_parameters 632
_refine_ls_number_reflns 11556
_refine_ls_number_restraints 2
_refine_ls_restrained_S_all 0.836
_refine_ls_R_factor_all 0.0511
_refine_ls_R_factor_gt 0.0388
_refine_ls_shift/su_max 0.001
_refine_ls_shift/su_mean 0.000
_refine_ls_structure_factor_coef Fsqd
_refine_ls_weighting_details 'calc w=1/[\s^2^(Fo^2^)+(0.1000P)^2^+0.0000P] where P=(Fo^2^+2Fc^2^)/3'
_refine_ls_weighting_scheme calc
_refine_ls_wR_factor_gt 0.1012
_refine_ls_wR_factor_ref 0.1168
_reflns_number_gt 9947
_reflns_number_total 11556
_reflns_threshold_expression >2sigma(I)
_cod_data_source_file ic2011309_si_002_1.cif
_cod_data_source_block compound3(100K)
_cod_database_code 4326599

loop_
_symmetry_equiv_pos_as_xyz
'x, y, z'
'x, -y, z+1/2'
'x+1/2, y+1/2, z'
'x+1/2, -y+1/2, z+1/2'

loop_
_atom_site_label
_atom_site_type_symbol
_atom_site_fract_x
_atom_site_fract_y
_atom_site_fract_z
_atom_site_U_iso_or_equiv
_atom_site_adp_type
_atom_site_occupancy
_atom_site_symmetry_multiplicity
_atom_site_calc_flag
_atom_site_refinement_flags
Cr1 Cr 0.91287(3) 0.28437(3) 0.44028(4) 0.01077(10) Uani 1 1 d .
Cr2 Cr 0.91082(3) 0.40003(3) 0.43225(4) 0.01166(11) Uani 1 1 d .
Fe1 Fe 0.91299(3) 0.12339(3) 0.44841(3) 0.01487(11) Uani 1 1 d .
N1 N 0.86560(16) 0.13539(18) 0.2993(2) 0.0136(6) Uani 1 1 d .
N2 N 0.84176(16) 0.26846(17) 0.3117(2) 0.0120(6) Uani 1 1 d .
N3 N 0.80794(15) 0.39511(17) 0.3308(2) 0.0121(6) Uani 1 1 d .
N4 N 1.02395(16) 0.13951(17) 0.4419(2) 0.0129(6) Uani 1 1 d .
N5 N 1.00058(16) 0.26954(17) 0.3949(2) 0.0132(6) Uani 1 1 d .
N6 N 0.97092(16) 0.39651(17) 0.3418(2) 0.0124(6) Uani 1 1 d .
N7 N 0.96158(16) 0.15073(17) 0.5954(2) 0.0132(6) Uani 1 1 d .
N8 N 0.98398(16) 0.28244(17) 0.5696(2) 0.0129(6) Uani 1 1 d .
N9 N 1.01279(15) 0.40664(16) 0.53521(19) 0.0120(6) Uani 1 1 d .
N10 N 0.80069(17) 0.14490(18) 0.4500(2) 0.0145(6) Uani 1 1 d .
N11 N 0.82587(16) 0.27597(18) 0.4885(2) 0.0132(6) Uani 1 1 d .
N12 N 0.85302(16) 0.40607(17) 0.5243(2) 0.0123(6) Uani 1 1 d .
C1S C 1.0162(2) 0.8490(2) 0.6270(3) 0.0233(8) Uani 1 1 d .
H1SA H 1.0001 0.7941 0.6318 0.028 Uiso 1 1 calc R
H1SB H 0.9731 0.8782 0.5859 0.028 Uiso 1 1 calc R
C2S C 0.8155(2) 0.1687(2) 0.7897(3) 0.0228(8) Uani 1 1 d .
H2SA H 0.8610 0.1394 0.8245 0.027 Uiso 1 1 calc R
H2SB H 0.8285 0.2254 0.7908 0.027 Uiso 1 1 calc R
C11 C 0.84243(19) 0.2049(2) 0.2572(2) 0.0138(7) Uani 1 1 d .
C12 C 0.82399(19) 0.2110(2) 0.1623(2) 0.0164(7) Uani 1 1 d .
H12A H 0.8127 0.2610 0.1336 0.020 Uiso 1 1 calc R
C13 C 0.8223(2) 0.1439(2) 0.1111(3) 0.0202(7) Uani 1 1 d .
H13A H 0.8089 0.1472 0.0470 0.024 Uiso 1 1 calc R
C14 C 0.8405(2) 0.0725(2) 0.1544(3) 0.0189(7) Uani 1 1 d .
H14A H 0.8372 0.0253 0.1205 0.023 Uiso 1 1 calc R
C15 C 0.86374(19) 0.0702(2) 0.2485(3) 0.0171(7) Uani 1 1 d .
H15A H 0.8789 0.0211 0.2783 0.021 Uiso 1 1 calc R
C31 C 0.7556(2) 0.4534(2) 0.3170(3) 0.0165(7) Uani 1 1 d .
H31A H 0.7681 0.5001 0.3524 0.020 Uiso 1 1 calc R
C32 C 0.6854(2) 0.4473(2) 0.2537(3) 0.0198(7) Uani 1 1 d .
H32A H 0.6499 0.4885 0.2461 0.024 Uiso 1 1 calc R
C33 C 0.66773(19) 0.3796(2) 0.2015(3) 0.0200(8) Uani 1 1 d .
H33A H 0.6199 0.3743 0.1569 0.024 Uiso 1 1 calc R
C34 C 0.71950(18) 0.3199(2) 0.2139(2) 0.0153(7) Uani 1 1 d .
H34A H 0.7081 0.2739 0.1771 0.018 Uiso 1 1 calc R
C35 C 0.78969(19) 0.3278(2) 0.2820(2) 0.0133(6) Uani 1 1 d .
C41 C 1.05141(19) 0.2093(2) 0.4239(2) 0.0131(7) Uani 1 1 d .
C42 C 1.1287(2) 0.2179(2) 0.4389(3) 0.0177(7) Uani 1 1 d .
H42A H 1.1484 0.2683 0.4325 0.021 Uiso 1 1 calc R
C43 C 1.1752(2) 0.1540(2) 0.4624(3) 0.0199(8) Uani 1 1 d .
H43A H 1.2269 0.1593 0.4709 0.024 Uiso 1 1 calc R
C44 C 1.1456(2) 0.0812(2) 0.4738(3) 0.0236(8) Uani 1 1 d .
H44A H 1.1758 0.0351 0.4861 0.028 Uiso 1 1 calc R
C45 C 1.0718(2) 0.0779(2) 0.4668(3) 0.0186(7) Uani 1 1 d .
H45A H 1.0529 0.0292 0.4803 0.022 Uiso 1 1 calc R
C61 C 0.97571(19) 0.4576(2) 0.2889(2) 0.0156(7) Uani 1 1 d .
H61A H 0.9470 0.5035 0.2894 0.019 Uiso 1 1 calc R
C62 C 1.0196(2) 0.4575(2) 0.2344(2) 0.0180(7) Uani 1 1 d .
H62A H 1.0230 0.5028 0.2000 0.022 Uiso 1 1 calc R
C63 C 1.0591(2) 0.3890(2) 0.2310(3) 0.0183(7) Uani 1 1 d .
H63A H 1.0891 0.3866 0.1928 0.022 Uiso 1 1 calc R
C64 C 1.05458(19) 0.3248(2) 0.2829(2) 0.0155(7) Uani 1 1 d .
H64A H 1.0807 0.2776 0.2799 0.019 Uiso 1 1 calc R
C65 C 1.01078(19) 0.3297(2) 0.3406(2) 0.0131(7) Uani 1 1 d .
C71 C 0.98288(18) 0.2231(2) 0.6305(2) 0.0130(7) Uani 1 1 d .
C72 C 1.00008(19) 0.2375(2) 0.7242(3) 0.0163(7) Uani 1 1 d .
H72A H 1.0103 0.2895 0.7474 0.020 Uiso 1 1 calc R
C73 C 1.0019(2) 0.1749(2) 0.7819(3) 0.0184(7) Uani 1 1 d .
H73A H 1.0135 0.1835 0.8452 0.022 Uiso 1 1 calc R
C74 C 0.9867(2) 0.0996(2) 0.7461(3) 0.0184(7) Uani 1 1 d .
H74A H 0.9912 0.0552 0.7847 0.022 Uiso 1 1 calc R
C75 C 0.9649(2) 0.0906(2) 0.6539(3) 0.0182(7) Uani 1 1 d .
H75A H 0.9514 0.0393 0.6296 0.022 Uiso 1 1 calc R
C91 C 1.06224(18) 0.4660(2) 0.5420(2) 0.0152(7) Uani 1 1 d .
H91A H 1.0483 0.5081 0.4996 0.018 Uiso 1 1 calc R
C92 C 1.13167(19) 0.4684(2) 0.6073(3) 0.0169(7) Uani 1 1 d .
H92A H 1.1654 0.5104 0.6096 0.020 Uiso 1 1 calc R
C93 C 1.15046(19) 0.4072(2) 0.6697(2) 0.0159(7) Uani 1 1 d .
H93A H 1.1974 0.4077 0.7166 0.019 Uiso 1 1 calc R
C94 C 1.1018(2) 0.3458(2) 0.6642(2) 0.0156(7) Uani 1 1 d .
H94A H 1.1145 0.3049 0.7081 0.019 Uiso 1 1 calc R
C95 C 1.03261(19) 0.3439(2) 0.5930(2) 0.0124(7) Uani 1 1 d .
C101 C 0.7745(2) 0.2157(2) 0.4651(2) 0.0139(7) Uani 1 1 d .
C102 C 0.6967(2) 0.2265(2) 0.4488(3) 0.0172(7) Uani 1 1 d .
H10A H 0.6777 0.2774 0.4545 0.021 Uiso 1 1 calc R
C103 C 0.6495(2) 0.1633(2) 0.4250(3) 0.0201(8) Uani 1 1 d .
H10B H 0.5979 0.1697 0.4166 0.024 Uiso 1 1 calc R
C104 C 0.6773(2) 0.0892(2) 0.4132(3) 0.0205(8) Uani 1 1 d .
H10C H 0.6455 0.0444 0.3974 0.025 Uiso 1 1 calc R
C105 C 0.7523(2) 0.0831(2) 0.4253(2) 0.0163(7) Uani 1 1 d .
H10D H 0.7714 0.0332 0.4159 0.020 Uiso 1 1 calc R
C121 C 0.84930(19) 0.4727(2) 0.5721(2) 0.0145(7) Uani 1 1 d .
H12B H 0.8755 0.5184 0.5640 0.017 Uiso 1 1 calc R
C122 C 0.80951(19) 0.4767(2) 0.6312(3) 0.0179(7) Uani 1 1 d .
H12C H 0.8071 0.5243 0.6622 0.021 Uiso 1 1 calc R
C123 C 0.7726(2) 0.4087(2) 0.6446(3) 0.0179(7) Uani 1 1 d .
H12D H 0.7452 0.4095 0.6859 0.021 Uiso 1 1 calc R
C124 C 0.7760(2) 0.3413(2) 0.5984(2) 0.0150(7) Uani 1 1 d .
H12E H 0.7512 0.2951 0.6080 0.018 Uiso 1 1 calc R
C125 C 0.81575(19) 0.3397(2) 0.5365(2) 0.0131(7) Uani 1 1 d .
C555 C 0.9332(2) 0.6794(2) 0.4900(3) 0.0243(8) Uani 1 1 d .
S1 S 0.89217(5) 0.61773(5) 0.39043(6) 0.01647(17) Uani 1 1 d .
O1 O 0.90940(15) 0.53826(14) 0.42570(17) 0.0182(5) Uani 1 1 d .
O2 O 0.93203(19) 0.64152(17) 0.3305(2) 0.0305(7) Uani 1 1 d .
O3 O 0.81442(16) 0.63836(17) 0.3636(2) 0.0290(7) Uani 1 1 d .
Cl1 Cl 0.91230(5) -0.01783(5) 0.45551(6) 0.01974(17) Uani 1 1 d .
Cl1S Cl 1.08919(7) 0.84854(10) 0.58087(10) 0.0539(4) Uani 1 1 d .
Cl2S Cl 1.04414(6) 0.89349(6) 0.73557(7) 0.0274(2) Uani 1 1 d .
Cl3S Cl 0.74626(7) 0.15556(10) 0.84057(9) 0.0478(3) Uani 1 1 d .
Cl4S Cl 0.78394(6) 0.13462(6) 0.67584(7) 0.0293(2) Uani 1 1 d .
F1 F 1.00675(14) 0.66649(15) 0.52507(18) 0.0332(6) Uani 1 1 d .
F2 F 0.90353(16) 0.66365(14) 0.55553(17) 0.0319(6) Uani 1 1 d .
F3 F 0.92234(15) 0.75502(13) 0.46912(17) 0.0334(6) Uani 1 1 d .

loop_
_atom_site_aniso_label
_atom_site_aniso_U_11
_atom_site_aniso_U_22
_atom_site_aniso_U_33
_atom_site_aniso_U_23
_atom_site_aniso_U_13
_atom_site_aniso_U_12
Cr1 0.0098(2) 0.0114(2) 0.0114(2) 0.0001(2) 0.00394(18) 0.0001(2)
Cr2 0.0105(2) 0.0124(2) 0.0125(3) 0.0001(2) 0.0044(2) -0.0003(2)
Fe1 0.0144(2) 0.0154(2) 0.0147(2) -0.0007(2) 0.00455(18) 0.0002(2)
N1 0.0118(13) 0.0136(14) 0.0156(15) -0.0003(11) 0.0046(11) -0.0001(11)
N2 0.0123(13) 0.0112(13) 0.0112(14) 0.0003(11) 0.0021(11) 0.0019(11)
N3 0.0101(12) 0.0140(14) 0.0129(14) 0.0026(11) 0.0046(11) -0.0002(10)
N4 0.0136(14) 0.0129(14) 0.0124(15) 0.0015(11) 0.0043(11) 0.0020(11)
N5 0.0148(15) 0.0110(14) 0.0160(15) -0.0001(11) 0.0079(12) 0.0000(11)
N6 0.0150(14) 0.0119(14) 0.0111(14) -0.0018(11) 0.0055(11) -0.0007(11)
N7 0.0117(13) 0.0160(15) 0.0137(15) 0.0022(11) 0.0064(11) -0.0018(11)
N8 0.0135(13) 0.0108(13) 0.0149(15) 0.0001(11) 0.0055(12) 0.0005(11)
N9 0.0152(13) 0.0082(14) 0.0140(15) 0.0006(11) 0.0070(11) 0.0012(10)
N10 0.0179(15) 0.0125(14) 0.0124(15) -0.0026(11) 0.0040(12) -0.0034(11)
N11 0.0142(14) 0.0101(13) 0.0148(15) -0.0018(11) 0.0041(12) -0.0016(11)
N12 0.0119(13) 0.0104(14) 0.0138(14) 0.0007(11) 0.0029(11) 0.0002(10)
C1S 0.0224(19) 0.021(2) 0.029(2) -0.0001(16) 0.0115(17) -0.0010(15)
C2S 0.0199(18) 0.025(2) 0.024(2) -0.0053(16) 0.0079(16) -0.0034(15)
C11 0.0101(15) 0.0135(17) 0.0175(18) -0.0008(13) 0.0043(13) -0.0010(12)
C12 0.0173(16) 0.0150(18) 0.0173(18) 0.0021(14) 0.0061(14) 0.0001(13)
C13 0.0174(17) 0.027(2) 0.0162(18) -0.0024(15) 0.0054(14) 0.0007(15)
C14 0.0212(17) 0.0179(18) 0.0168(18) -0.0072(14) 0.0051(14) 0.0030(14)
C15 0.0144(16) 0.0142(17) 0.0231(19) -0.0009(14) 0.0066(14) 0.0017(13)
C31 0.0171(16) 0.0118(17) 0.0223(19) 0.0045(14) 0.0089(14) 0.0036(13)
C32 0.0149(16) 0.0175(18) 0.028(2) 0.0052(15) 0.0081(15) 0.0048(13)
C33 0.0088(15) 0.025(2) 0.024(2) 0.0062(16) 0.0025(14) -0.0028(14)
C34 0.0129(15) 0.0156(16) 0.0179(18) -0.0020(14) 0.0056(13) -0.0023(13)
C35 0.0137(16) 0.0119(16) 0.0159(17) 0.0006(13) 0.0069(13) -0.0026(12)
C41 0.0129(16) 0.0138(17) 0.0125(17) -0.0007(13) 0.0042(13) 0.0030(13)
C42 0.0161(17) 0.0220(19) 0.0151(18) 0.0012(14) 0.0054(14) -0.0012(14)
C43 0.0147(17) 0.025(2) 0.0190(19) 0.0025(15) 0.0042(15) 0.0052(14)
C44 0.026(2) 0.024(2) 0.020(2) 0.0052(16) 0.0064(16) 0.0119(16)
C45 0.0221(18) 0.0154(18) 0.0174(18) 0.0016(14) 0.0051(15) 0.0026(14)
C61 0.0179(16) 0.0126(17) 0.0149(17) -0.0020(13) 0.0037(13) -0.0014(12)
C62 0.0203(17) 0.0187(19) 0.0150(18) 0.0051(14) 0.0058(14) -0.0010(14)
C63 0.0173(16) 0.0263(19) 0.0136(17) 0.0027(14) 0.0082(14) -0.0001(14)
C64 0.0146(16) 0.0136(17) 0.0180(18) -0.0011(14) 0.0049(14) 0.0017(13)
C65 0.0120(15) 0.0130(16) 0.0135(17) -0.0015(13) 0.0032(13) -0.0022(12)
C71 0.0087(15) 0.0154(16) 0.0160(17) 0.0036(13) 0.0054(13) 0.0028(12)
C72 0.0181(17) 0.0139(18) 0.0177(18) -0.0025(13) 0.0069(14) -0.0033(13)
C73 0.0178(17) 0.0218(19) 0.0170(18) 0.0014(15) 0.0076(14) -0.0026(14)
C74 0.0182(17) 0.0176(18) 0.0193(19) 0.0090(14) 0.0059(15) -0.0020(14)
C75 0.0171(16) 0.0151(17) 0.0244(19) 0.0001(15) 0.0093(14) -0.0035(13)
C91 0.0167(16) 0.0119(16) 0.0194(18) -0.0007(13) 0.0091(14) 0.0008(12)
C92 0.0163(16) 0.0133(17) 0.0220(18) -0.0040(14) 0.0075(14) -0.0039(13)
C93 0.0115(15) 0.0203(19) 0.0144(18) -0.0045(14) 0.0023(13) 0.0001(13)
C94 0.0179(17) 0.0125(17) 0.0163(18) -0.0006(13) 0.0055(14) 0.0016(13)
C95 0.0117(15) 0.0139(17) 0.0119(16) -0.0018(12) 0.0042(13) -0.0011(12)
C101 0.0186(17) 0.0134(16) 0.0118(17) 0.0014(13) 0.0076(14) 0.0005(13)
C102 0.0152(17) 0.0195(18) 0.0175(18) -0.0009(14) 0.0060(14) -0.0018(14)
C103 0.0145(17) 0.030(2) 0.0177(18) -0.0017(16) 0.0075(14) -0.0028(15)
C104 0.0175(17) 0.026(2) 0.0187(19) -0.0039(15) 0.0065(14) -0.0093(15)
C105 0.0209(18) 0.0139(17) 0.0156(17) -0.0022(13) 0.0080(14) -0.0053(14)
C121 0.0139(15) 0.0137(16) 0.0147(17) -0.0020(13) 0.0028(13) -0.0005(13)
C122 0.0160(16) 0.0170(18) 0.0198(18) -0.0036(14) 0.0045(14) 0.0023(13)
C123 0.0181(16) 0.0209(19) 0.0166(18) 0.0005(14) 0.0081(14) 0.0031(14)
C124 0.0168(17) 0.0142(17) 0.0174(18) 0.0052(13) 0.0100(14) 0.0018(12)
C125 0.0103(15) 0.0135(17) 0.0145(17) 0.0031(13) 0.0028(13) 0.0012(12)
C555 0.030(2) 0.0184(18) 0.023(2) -0.0036(16) 0.0066(16) 0.0021(16)
S1 0.0206(4) 0.0121(4) 0.0164(4) 0.0008(3) 0.0057(3) 0.0000(3)
O1 0.0221(11) 0.0182(12) 0.0154(14) -0.0016(10) 0.0076(11) 0.0013(11)
O2 0.050(2) 0.0219(15) 0.0264(16) 0.0026(12) 0.0219(15) -0.0010(13)
O3 0.0237(14) 0.0193(14) 0.0363(18) -0.0016(12) -0.0007(13) 0.0046(11)
Cl1 0.0250(4) 0.0125(4) 0.0196(5) 0.0004(3) 0.0043(3) -0.0004(3)
Cl1S 0.0285(6) 0.0840(10) 0.0574(9) -0.0282(8) 0.0250(6) -0.0109(6)
Cl2S 0.0361(5) 0.0212(5) 0.0233(5) 0.0001(4) 0.0076(4) -0.0045(4)
Cl3S 0.0249(5) 0.0831(10) 0.0388(7) -0.0035(6) 0.0151(5) 0.0065(6)
Cl4S 0.0401(6) 0.0216(5) 0.0229(5) -0.0022(4) 0.0055(4) -0.0023(4)
F1 0.0249(12) 0.0295(14) 0.0340(14) -0.0010(11) -0.0055(10) -0.0018(10)
F2 0.0488(15) 0.0269(13) 0.0236(13) -0.0038(10) 0.0164(12) 0.0032(11)
F3 0.0481(16) 0.0098(11) 0.0336(15) -0.0049(9) 0.0015(13) -0.0008(10)

loop_
_atom_type_symbol
_atom_type_description
_atom_type_scat_dispersion_real
_atom_type_scat_dispersion_imag
_atom_type_scat_source
C C 0.0033 0.0016 'International Tables Vol C Tables 4.2.6.8 and 6.1.1.4'
H H 0.0000 0.0000 'International Tables Vol C Tables 4.2.6.8 and 6.1.1.4'
N N 0.0061 0.0033 'International Tables Vol C Tables 4.2.6.8 and 6.1.1.4'
O O 0.0106 0.0060 'International Tables Vol C Tables 4.2.6.8 and 6.1.1.4'
F F 0.0171 0.0103 'International Tables Vol C Tables 4.2.6.8 and 6.1.1.4'
Cl Cl 0.1484 0.1585 'International Tables Vol C Tables 4.2.6.8 and 6.1.1.4'
Cr Cr 0.3209 0.6236 'International Tables Vol C Tables 4.2.6.8 and 6.1.1.4'
Fe Fe 0.3463 0.8444 'International Tables Vol C Tables 4.2.6.8 and 6.1.1.4'
S S 0.1246 0.1234 'International Tables Vol C Tables 4.2.6.8 and 6.1.1.4'

loop_
_geom_angle_atom_site_label_1
_geom_angle_atom_site_label_2
_geom_angle_atom_site_label_3
_geom_angle
Cr2 Cr1 N5 95.92(9)
Cr2 Cr1 N8 94.15(9)
N5 Cr1 N8 89.49(12)
Cr2 Cr1 N11 95.29(9)
N5 Cr1 N11 168.78(10)
N8 Cr1 N11 89.23(12)
Cr2 Cr1 N2 94.38(8)
N5 Cr1 N2 89.66(12)
N8 Cr1 N2 171.46(11)
N11 Cr1 N2 89.95(12)
Cr2 Cr1 Fe1 178.79(4)
N5 Cr1 Fe1 84.49(9)
N8 Cr1 Fe1 86.99(9)
N11 Cr1 Fe1 84.32(9)
N2 Cr1 Fe1 84.47(8)
Cr1 Cr2 N3 90.15(8)
Cr1 Cr2 N9 90.60(8)
N3 Cr2 N9 178.78(12)
Cr1 Cr2 N12 90.51(8)
N3 Cr2 N12 87.29(11)
N9 Cr2 N12 91.74(11)
Cr1 Cr2 N6 90.62(8)
N3 Cr2 N6 93.90(11)
N9 Cr2 N6 87.05(11)
N12 Cr2 N6 178.35(12)
Cr1 Cr2 O1 178.90(7)
N3 Cr2 O1 90.71(10)
N9 Cr2 O1 88.53(10)
N12 Cr2 O1 88.84(10)
N6 Cr2 O1 90.01(10)
N4 Fe1 N10 162.93(10)
N4 Fe1 N1 90.32(11)
N10 Fe1 N1 86.20(11)
N4 Fe1 N7 86.60(11)
N10 Fe1 N7 91.75(11)
N1 Fe1 N7 162.67(10)
N4 Fe1 Cl1 98.57(8)
N10 Fe1 Cl1 98.46(8)
N1 Fe1 Cl1 97.70(8)
N7 Fe1 Cl1 99.62(8)
N4 Fe1 Cr1 81.79(8)
N10 Fe1 Cr1 81.18(8)
N1 Fe1 Cr1 82.27(8)
N7 Fe1 Cr1 80.42(8)
Cl1 Fe1 Cr1 179.64(3)
C11 N1 C15 119.0(3)
C11 N1 Fe1 123.2(2)
C15 N1 Fe1 117.7(2)
C11 N2 C35 120.9(3)
C11 N2 Cr1 125.2(2)
C35 N2 Cr1 113.9(2)
C35 N3 C31 118.8(3)
C35 N3 Cr2 117.9(2)
C31 N3 Cr2 123.0(2)
C45 N4 C41 117.7(3)
C45 N4 Fe1 117.4(2)
C41 N4 Fe1 124.5(2)
C41 N5 C65 121.8(3)
C41 N5 Cr1 123.0(2)
C65 N5 Cr1 114.8(2)
C61 N6 C65 118.7(3)
C61 N6 Cr2 123.7(2)
C65 N6 Cr2 117.5(2)
C71 N7 C75 117.8(3)
C71 N7 Fe1 125.2(2)
C75 N7 Fe1 116.8(2)
C95 N8 C71 122.1(3)
C95 N8 Cr1 115.2(2)
C71 N8 Cr1 122.6(2)
C91 N9 C95 119.5(3)
C91 N9 Cr2 123.1(2)
C95 N9 Cr2 117.1(2)
C101 N10 C105 118.7(3)
C101 N10 Fe1 124.8(2)
C105 N10 Fe1 116.1(2)
C125 N11 C101 121.2(3)
C125 N11 Cr1 115.2(2)
C101 N11 Cr1 123.0(2)
C121 N12 C125 118.7(3)
C121 N12 Cr2 123.4(2)
C125 N12 Cr2 117.8(2)
Cl1S C1S Cl2S 111.4(2)
Cl1S C1S H1SA 109.3
Cl2S C1S H1SA 109.3
Cl1S C1S H1SB 109.3
Cl2S C1S H1SB 109.3
H1SA C1S H1SB 108.0
Cl3S C2S Cl4S 110.7(2)
Cl3S C2S H2SA 109.5
Cl4S C2S H2SA 109.5
Cl3S C2S H2SB 109.5
Cl4S C2S H2SB 109.5
H2SA C2S H2SB 108.1
N1 C11 N2 116.7(3)
N1 C11 C12 120.3(3)
N2 C11 C12 122.9(3)
C13 C12 C11 119.8(3)
C13 C12 H12A 120.1
C11 C12 H12A 120.1
C14 C13 C12 119.0(4)
C14 C13 H13A 120.5
C12 C13 H13A 120.5
C13 C14 C15 119.1(3)
C13 C14 H14A 120.4
C15 C14 H14A 120.4
N1 C15 C14 122.3(3)
N1 C15 H15A 118.8
C14 C15 H15A 118.8
N3 C31 C32 122.7(3)
N3 C31 H31A 118.6
C32 C31 H31A 118.6
C31 C32 C33 118.4(3)
C31 C32 H32A 120.8
C33 C32 H32A 120.8
C34 C33 C32 120.1(3)
C34 C33 H33A 119.9
C32 C33 H33A 119.9
C33 C34 C35 119.2(3)
C33 C34 H34A 120.4
C35 C34 H34A 120.4
N3 C35 N2 113.7(3)
N3 C35 C34 120.6(3)
N2 C35 C34 125.3(3)
N4 C41 N5 116.1(3)
N4 C41 C42 120.2(3)
N5 C41 C42 123.7(3)
C43 C42 C41 120.3(4)
C43 C42 H42A 119.8
C41 C42 H42A 119.8
C42 C43 C44 119.0(4)
C42 C43 H43A 120.5
C44 C43 H43A 120.5
C45 C44 C43 118.0(4)
C45 C44 H44A 121.0
C43 C44 H44A 121.0
N4 C45 C44 124.3(4)
N4 C45 H45A 117.9
C44 C45 H45A 117.9
N6 C61 C62 123.8(3)
N6 C61 H61A 118.1
C62 C61 H61A 118.1
C61 C62 C63 117.9(3)
C61 C62 H62A 121.1
C63 C62 H62A 121.1
C64 C63 C62 120.0(3)
C64 C63 H63A 120.0
C62 C63 H63A 120.0
C63 C64 C65 119.4(3)
C63 C64 H64A 120.3
C65 C64 H64A 120.3
N6 C65 N5 114.5(3)
N6 C65 C64 120.1(3)
N5 C65 C64 125.3(3)
N7 C71 N8 116.7(3)
N7 C71 C72 121.0(3)
N8 C71 C72 122.3(3)
C73 C72 C71 119.3(3)
C73 C72 H72A 120.3
C71 C72 H72A 120.3
C74 C73 C72 119.0(3)
C74 C73 H73A 120.5
C72 C73 H73A 120.5
C75 C74 C73 118.6(3)
C75 C74 H74A 120.7
C73 C74 H74A 120.7
N7 C75 C74 123.8(3)
N7 C75 H75A 118.1
C74 C75 H75A 118.1
N9 C91 C92 123.3(3)
N9 C91 H91A 118.4
C92 C91 H91A 118.4
C91 C92 C93 117.5(3)
C91 C92 H92A 121.3
C93 C92 H92A 121.3
C94 C93 C92 120.6(3)
C94 C93 H93A 119.7
C92 C93 H93A 119.7
C93 C94 C95 119.8(3)
C93 C94 H94A 120.1
C95 C94 H94A 120.1
N8 C95 N9 113.8(3)
N8 C95 C94 127.0(3)
N9 C95 C94 119.0(3)
N10 C101 N11 115.9(3)
N10 C101 C102 120.2(3)
N11 C101 C102 123.6(3)
C103 C102 C101 119.7(4)
C103 C102 H10A 120.2
C101 C102 H10A 120.2
C102 C103 C104 119.9(4)
C102 C103 H10B 120.0
C104 C103 H10B 120.0
C105 C104 C103 117.8(4)
C105 C104 H10C 121.1
C103 C104 H10C 121.1
N10 C105 C104 123.5(4)
N10 C105 H10D 118.3
C104 C105 H10D 118.3
N12 C121 C122 123.0(3)
N12 C121 H12B 118.5
C122 C121 H12B 118.5
C121 C122 C123 118.2(3)
C121 C122 H12C 120.9
C123 C122 H12C 120.9
C124 C123 C122 119.8(3)
C124 C123 H12D 120.1
C122 C123 H12D 120.1
C123 C124 C125 120.6(3)
C123 C124 H12E 119.7
C125 C124 H12E 119.7
N11 C125 N12 113.7(3)
N11 C125 C124 126.7(3)
N12 C125 C124 119.6(3)
F3 C555 F1 108.5(3)
F3 C555 F2 108.0(3)
F1 C555 F2 107.2(3)
F3 C555 S1 110.9(3)
F1 C555 S1 110.7(3)
F2 C555 S1 111.5(3)
O3 S1 O2 116.67(19)
O3 S1 O1 114.73(17)
O2 S1 O1 113.93(17)
O3 S1 C555 102.73(18)
O2 S1 C555 103.00(19)
O1 S1 C555 103.20(17)
S1 O1 Cr2 160.35(17)

loop_
_geom_bond_atom_site_label_1
_geom_bond_atom_site_label_2
_geom_bond_distance
Cr1 Cr2 1.9641(7)
Cr1 N5 2.025(3)
Cr1 N8 2.028(3)
Cr1 N11 2.029(3)
Cr1 N2 2.036(3)
Cr1 Fe1 2.7317(7)
Cr2 N3 2.073(3)
Cr2 N9 2.074(3)
Cr2 N12 2.076(3)
Cr2 N6 2.085(3)
Cr2 O1 2.345(2)
Fe1 N4 2.157(3)
Fe1 N10 2.168(3)
Fe1 N1 2.212(3)
Fe1 N7 2.223(3)
Fe1 Cl1 2.3966(9)
N1 C11 1.351(5)
N1 C15 1.354(5)
N2 C11 1.376(4)
N2 C35 1.380(4)
N3 C35 1.352(5)
N3 C31 1.367(4)
N4 C45 1.354(5)
N4 C41 1.358(5)
N5 C41 1.375(4)
N5 C65 1.380(5)
N6 C61 1.346(5)
N6 C65 1.365(4)
N7 C71 1.350(5)
N7 C75 1.356(5)
N8 C95 1.359(4)
N8 C71 1.389(5)
N9 C91 1.356(4)
N9 C95 1.365(4)
N10 C101 1.349(4)
N10 C105 1.362(5)
N11 C125 1.364(5)
N11 C101 1.376(4)
N12 C121 1.369(4)
N12 C125 1.375(4)
C1S Cl1S 1.756(4)
C1S Cl2S 1.771(4)
C1S H1SA 0.9900
C1S H1SB 0.9900
C2S Cl3S 1.757(4)
C2S Cl4S 1.776(4)
C2S H2SA 0.9900
C2S H2SB 0.9900
C11 C12 1.410(5)
C12 C13 1.384(5)
C12 H12A 0.9500
C13 C14 1.375(5)
C13 H13A 0.9500
C14 C15 1.389(5)
C14 H14A 0.9500
C15 H15A 0.9500
C31 C32 1.378(5)
C31 H31A 0.9500
C32 C33 1.383(6)
C32 H32A 0.9500
C33 C34 1.379(5)
C33 H33A 0.9500
C34 C35 1.412(5)
C34 H34A 0.9500
C41 C42 1.414(5)
C42 C43 1.369(5)
C42 H42A 0.9500
C43 C44 1.391(6)
C43 H43A 0.9500
C44 C45 1.370(5)
C44 H44A 0.9500
C45 H45A 0.9500
C61 C62 1.372(5)
C61 H61A 0.9500
C62 C63 1.391(5)
C62 H62A 0.9500
C63 C64 1.375(5)
C63 H63A 0.9500
C64 C65 1.413(5)
C64 H64A 0.9500
C71 C72 1.411(5)
C72 C73 1.385(5)
C72 H72A 0.9500
C73 C74 1.385(5)
C73 H73A 0.9500
C74 C75 1.370(5)
C74 H74A 0.9500
C75 H75A 0.9500
C91 C92 1.377(5)
C91 H91A 0.9500
C92 C93 1.387(5)
C92 H92A 0.9500
C93 C94 1.375(5)
C93 H93A 0.9500
C94 C95 1.415(5)
C94 H94A 0.9500
C101 C102 1.423(5)
C102 C103 1.368(5)
C102 H10A 0.9500
C103 C104 1.398(6)
C103 H10B 0.9500
C104 C105 1.376(5)
C104 H10C 0.9500
C105 H10D 0.9500
C121 C122 1.370(5)
C121 H12B 0.9500
C122 C123 1.400(5)
C122 H12C 0.9500
C123 C124 1.363(5)
C123 H12D 0.9500
C124 C125 1.407(5)
C124 H12E 0.9500
C555 F3 1.322(5)
C555 F1 1.338(5)
C555 F2 1.346(5)
C555 S1 1.822(4)
S1 O3 1.438(3)
S1 O2 1.439(3)
S1 O1 1.452(3)

loop_
_geom_torsion_atom_site_label_1
_geom_torsion_atom_site_label_2
_geom_torsion_atom_site_label_3
_geom_torsion_atom_site_label_4
_geom_torsion
N5 Cr1 Cr2 N3 113.91(12)
N8 Cr1 Cr2 N3 -156.18(11)
N11 Cr1 Cr2 N3 -66.57(12)
N2 Cr1 Cr2 N3 23.79(12)
N5 Cr1 Cr2 N9 -67.05(12)
N8 Cr1 Cr2 N9 22.86(12)
N11 Cr1 Cr2 N9 112.47(12)
N2 Cr1 Cr2 N9 -157.17(11)
N5 Cr1 Cr2 N12 -158.80(12)
N8 Cr1 Cr2 N12 -68.89(12)
N11 Cr1 Cr2 N12 20.72(13)
N2 Cr1 Cr2 N12 111.08(12)
N5 Cr1 Cr2 N6 20.00(13)
N8 Cr1 Cr2 N6 109.92(12)
N11 Cr1 Cr2 N6 -160.47(12)
N2 Cr1 Cr2 N6 -70.11(12)
N5 Cr1 Fe1 N4 17.43(12)
N8 Cr1 Fe1 N4 -72.34(12)
N11 Cr1 Fe1 N4 -161.87(12)
N2 Cr1 Fe1 N4 107.63(12)
N5 Cr1 Fe1 N10 -161.35(12)
N8 Cr1 Fe1 N10 108.88(12)
N11 Cr1 Fe1 N10 19.35(12)
N2 Cr1 Fe1 N10 -71.15(12)
N5 Cr1 Fe1 N1 -74.02(12)
N8 Cr1 Fe1 N1 -163.79(11)
N11 Cr1 Fe1 N1 106.68(12)
N2 Cr1 Fe1 N1 16.18(11)
N5 Cr1 Fe1 N7 105.35(12)
N8 Cr1 Fe1 N7 15.57(11)
N11 Cr1 Fe1 N7 -73.95(12)
N2 Cr1 Fe1 N7 -164.46(11)
N4 Fe1 N1 C11 -92.1(3)
N10 Fe1 N1 C11 71.2(3)
N7 Fe1 N1 C11 -12.5(6)
Cl1 Fe1 N1 C11 169.2(2)
Cr1 Fe1 N1 C11 -10.4(2)
N4 Fe1 N1 C15 84.3(3)
N10 Fe1 N1 C15 -112.4(3)
N7 Fe1 N1 C15 163.9(3)
Cl1 Fe1 N1 C15 -14.4(3)
Cr1 Fe1 N1 C15 166.0(3)
Cr2 Cr1 N2 C11 149.5(3)
N5 Cr1 N2 C11 53.6(3)
N11 Cr1 N2 C11 -115.2(3)
Fe1 Cr1 N2 C11 -30.9(3)
Cr2 Cr1 N2 C35 -31.4(2)
N5 Cr1 N2 C35 -127.4(2)
N11 Cr1 N2 C35 63.9(2)
Fe1 Cr1 N2 C35 148.1(2)
Cr1 Cr2 N3 C35 -23.4(2)
N12 Cr2 N3 C35 -113.9(2)
N6 Cr2 N3 C35 67.2(3)
O1 Cr2 N3 C35 157.3(2)
Cr1 Cr2 N3 C31 150.3(3)
N12 Cr2 N3 C31 59.8(3)
N6 Cr2 N3 C31 -119.0(3)
O1 Cr2 N3 C31 -29.0(3)
N10 Fe1 N4 C45 167.1(4)
N1 Fe1 N4 C45 -114.9(3)
N7 Fe1 N4 C45 82.2(3)
Cl1 Fe1 N4 C45 -17.1(3)
Cr1 Fe1 N4 C45 163.0(3)
N10 Fe1 N4 C41 -5.6(6)
N1 Fe1 N4 C41 72.4(3)
N7 Fe1 N4 C41 -90.5(3)
Cl1 Fe1 N4 C41 170.3(3)
Cr1 Fe1 N4 C41 -9.7(3)
Cr2 Cr1 N5 C41 147.4(3)
N8 Cr1 N5 C41 53.3(3)
N11 Cr1 N5 C41 -30.1(9)
N2 Cr1 N5 C41 -118.2(3)
Fe1 Cr1 N5 C41 -33.7(3)
Cr2 Cr1 N5 C65 -25.3(3)
N8 Cr1 N5 C65 -119.4(3)
N11 Cr1 N5 C65 157.1(6)
N2 Cr1 N5 C65 69.1(3)
Fe1 Cr1 N5 C65 153.5(2)
Cr1 Cr2 N6 C61 163.4(3)
N3 Cr2 N6 C61 73.2(3)
N9 Cr2 N6 C61 -106.0(3)
O1 Cr2 N6 C61 -17.5(3)
Cr1 Cr2 N6 C65 -20.4(2)
N3 Cr2 N6 C65 -110.6(3)
N9 Cr2 N6 C65 70.2(3)
O1 Cr2 N6 C65 158.7(3)
N4 Fe1 N7 C71 73.7(3)
N10 Fe1 N7 C71 -89.3(3)
N1 Fe1 N7 C71 -6.4(6)
Cl1 Fe1 N7 C71 171.9(3)
Cr1 Fe1 N7 C71 -8.5(3)
N4 Fe1 N7 C75 -111.2(3)
N10 Fe1 N7 C75 85.8(3)
N1 Fe1 N7 C75 168.7(3)
Cl1 Fe1 N7 C75 -13.1(2)
Cr1 Fe1 N7 C75 166.6(2)
Cr2 Cr1 N8 C95 -30.0(2)
N5 Cr1 N8 C95 65.9(2)
N11 Cr1 N8 C95 -125.3(2)
Fe1 Cr1 N8 C95 150.4(2)
Cr2 Cr1 N8 C71 149.4(3)
N5 Cr1 N8 C71 -114.7(3)
N11 Cr1 N8 C71 54.2(3)
Fe1 Cr1 N8 C71 -30.2(3)
Cr1 Cr2 N9 C91 150.9(2)
N12 Cr2 N9 C91 -118.6(3)
N6 Cr2 N9 C91 60.3(3)
O1 Cr2 N9 C91 -29.8(3)
Cr1 Cr2 N9 C95 -22.9(2)
N12 Cr2 N9 C95 67.6(2)
N6 Cr2 N9 C95 -113.5(2)
O1 Cr2 N9 C95 156.4(2)
N4 Fe1 N10 C101 -18.0(6)
N1 Fe1 N10 C101 -96.6(3)
N7 Fe1 N10 C101 66.2(3)
Cl1 Fe1 N10 C101 166.2(3)
Cr1 Fe1 N10 C101 -13.8(3)
N4 Fe1 N10 C105 155.6(4)
N1 Fe1 N10 C105 77.0(3)
N7 Fe1 N10 C105 -120.3(3)
Cl1 Fe1 N10 C105 -20.3(3)
Cr1 Fe1 N10 C105 159.7(3)
Cr2 Cr1 N11 C125 -27.7(3)
N5 Cr1 N11 C125 149.9(6)
N8 Cr1 N11 C125 66.4(3)
Fe1 Cr1 N11 C125 153.5(3)
Cr2 Cr1 N11 C101 144.1(3)
N5 Cr1 N11 C101 -38.4(9)
N8 Cr1 N11 C101 -121.8(3)
N2 Cr1 N11 C101 49.7(3)
Fe1 Cr1 N11 C101 -34.8(3)
Cr1 Cr2 N12 C121 160.8(3)
N3 Cr2 N12 C121 -109.1(3)
N9 Cr2 N12 C121 70.2(3)
O1 Cr2 N12 C121 -18.3(3)
Cr1 Cr2 N12 C125 -20.2(2)
N3 Cr2 N12 C125 69.9(3)
N9 Cr2 N12 C125 -110.8(3)
O1 Cr2 N12 C125 160.7(3)
C15 N1 C11 N2 176.7(3)
Fe1 N1 C11 N2 -6.9(4)
C15 N1 C11 C12 -6.5(5)
Fe1 N1 C11 C12 169.8(2)
C35 N2 C11 N1 -148.3(3)
Cr1 N2 C11 N1 30.7(4)
C35 N2 C11 C12 35.0(5)
Cr1 N2 C11 C12 -146.0(3)
N1 C11 C12 C13 6.5(5)
N2 C11 C12 C13 -176.9(3)
C11 C12 C13 C14 -1.5(5)
C12 C13 C14 C15 -3.3(5)
C11 N1 C15 C14 1.6(5)
Fe1 N1 C15 C14 -175.0(3)
C13 C14 C15 N1 3.4(5)
C35 N3 C31 C32 -1.6(5)
Cr2 N3 C31 C32 -175.3(3)
N3 C31 C32 C33 -0.8(5)
C31 C32 C33 C34 0.7(5)
C32 C33 C34 C35 1.7(5)
C31 N3 C35 N2 -169.8(3)
Cr2 N3 C35 N2 4.2(4)
C31 N3 C35 C34 4.0(5)
Cr2 N3 C35 C34 178.0(2)
C11 N2 C35 N3 -162.7(3)
Cr1 N2 C35 N3 18.2(4)
C11 N2 C35 C34 23.8(5)
Cr1 N2 C35 C34 -155.2(3)
C33 C34 C35 N3 -4.1(5)
C33 C34 C35 N2 169.0(3)
C45 N4 C41 N5 177.2(3)
Fe1 N4 C41 N5 -10.1(4)
C45 N4 C41 C42 -5.4(5)
Fe1 N4 C41 C42 167.2(3)
C65 N5 C41 N4 -152.8(3)
Cr1 N5 C41 N4 34.9(4)
C65 N5 C41 C42 29.9(5)
Cr1 N5 C41 C42 -142.4(3)
N4 C41 C42 C43 6.8(5)
N5 C41 C42 C43 -176.0(3)
C41 C42 C43 C44 -1.8(6)
C42 C43 C44 C45 -4.3(6)
C41 N4 C45 C44 -0.9(5)
Fe1 N4 C45 C44 -174.1(3)
C43 C44 C45 N4 5.9(6)
C65 N6 C61 C62 -1.2(5)
Cr2 N6 C61 C62 174.9(3)
N6 C61 C62 C63 2.7(6)
C61 C62 C63 C64 -1.4(6)
C62 C63 C64 C65 -1.1(5)
C61 N6 C65 N5 -178.2(3)
Cr2 N6 C65 N5 5.4(4)
C61 N6 C65 C64 -1.5(5)
Cr2 N6 C65 C64 -177.9(3)
C41 N5 C65 N6 -159.5(3)
Cr1 N5 C65 N6 13.3(4)
C41 N5 C65 C64 24.1(5)
Cr1 N5 C65 C64 -163.1(3)
C63 C64 C65 N6 2.7(5)
C63 C64 C65 N5 178.9(3)
C75 N7 C71 N8 175.6(3)
Fe1 N7 C71 N8 -9.4(4)
C75 N7 C71 C72 -6.9(5)
Fe1 N7 C71 C72 168.1(2)
C95 N8 C71 N7 -149.6(3)
Cr1 N8 C71 N7 31.0(4)
C95 N8 C71 C72 32.9(5)
Cr1 N8 C71 C72 -146.5(3)
N7 C71 C72 C73 6.1(5)
N8 C71 C72 C73 -176.5(3)
C71 C72 C73 C74 -0.1(5)
C72 C73 C74 C75 -4.7(5)
C71 N7 C75 C74 1.9(5)
Fe1 N7 C75 C74 -173.6(3)
C73 C74 C75 N7 4.0(5)
C95 N9 C91 C92 -2.7(5)
Cr2 N9 C91 C92 -176.3(3)
N9 C91 C92 C93 -1.2(5)
C91 C92 C93 C94 1.6(5)
C92 C93 C94 C95 1.7(5)
C71 N8 C95 N9 -162.5(3)
Cr1 N8 C95 N9 16.9(4)
C71 N8 C95 C94 22.8(5)
Cr1 N8 C95 C94 -157.7(3)
C91 N9 C95 N8 -169.1(3)
Cr2 N9 C95 N8 4.9(4)
C91 N9 C95 C94 6.0(5)
Cr2 N9 C95 C94 180.0(2)
C93 C94 C95 N8 168.9(3)
C93 C94 C95 N9 -5.5(5)
C105 N10 C101 N11 -179.0(3)
Fe1 N10 C101 N11 -5.6(4)
C105 N10 C101 C102 -4.6(5)
Fe1 N10 C101 C102 168.8(3)
C125 N11 C101 N10 -155.6(3)
Cr1 N11 C101 N10 33.2(4)
C125 N11 C101 C102 30.2(5)
Cr1 N11 C101 C102 -141.0(3)
N10 C101 C102 C103 5.4(5)
N11 C101 C102 C103 179.4(3)
C101 C102 C103 C104 -2.6(6)
C102 C103 C104 C105 -0.7(6)
C101 N10 C105 C104 1.2(5)
Fe1 N10 C105 C104 -172.8(3)
C103 C104 C105 N10 1.6(6)
C125 N12 C121 C122 -0.6(5)
Cr2 N12 C121 C122 178.4(3)
N12 C121 C122 C123 1.6(5)
C121 C122 C123 C124 -1.0(6)
C122 C123 C124 C125 -0.6(6)
C101 N11 C125 N12 -155.8(3)
Cr1 N11 C125 N12 16.1(4)
C101 N11 C125 C124 28.1(5)
Cr1 N11 C125 C124 -160.0(3)
C121 N12 C125 N11 -177.4(3)
Cr2 N12 C125 N11 3.6(4)
C121 N12 C125 C124 -1.0(5)
Cr2 N12 C125 C124 180.0(3)
C123 C124 C125 N11 177.5(3)
C123 C124 C125 N12 1.6(5)
F3 C555 S1 O3 -60.5(3)
F1 C555 S1 O3 179.1(3)
F2 C555 S1 O3 59.9(3)
F3 C555 S1 O2 61.1(3)
F1 C555 S1 O2 -59.3(3)
F2 C555 S1 O2 -178.5(3)
F3 C555 S1 O1 179.9(3)
F1 C555 S1 O1 59.5(3)
F2 C555 S1 O1 -59.7(3)
O3 S1 O1 Cr2 62.2(5)
O2 S1 O1 Cr2 -75.9(5)
C555 S1 O1 Cr2 173.2(5)
N3 Cr2 O1 S1 -25.8(5)
N9 Cr2 O1 S1 155.2(5)
N12 Cr2 O1 S1 -113.0(5)
N6 Cr2 O1 S1 68.1(5)
